data_4110104
loop_
_publ_author_name
'Reiji Kumai'
'Sachio Horiuchi'
'Hajime Sagayama'
'Taka-hisa Arima'
'Masashi Watanabe'
'Yukio Noda'
'Yoshinori Tokura'

_publ_contact_author_email r-kumai@aist.go.jp
_publ_contact_author_fax +81-29-861-2586
_publ_contact_author_name 'Dr. Reiji KUMAI'
_publ_contact_author_phone +81-29-861-2581
_publ_section_title
;
 Structural Assignment of Polarization in Hydrogen-Bonded Supramolecular
 Ferroelectrics
;
_journal_name_full 'Journal of the American Chemical Society'
_journal_page_first 12920
_journal_page_last 12921
_journal_paper_doi 10.1021/ja075406r
_journal_volume 129
_journal_year 2007
_chemical_formula_moiety 'C12 H8 N2, C6 H2 Cl2 O4'
_chemical_formula_sum 'C18 H10 Cl2 N2 O4'
_chemical_formula_weight 389.19
_chemical_name_common
;
 Phenazine-Chloranilicacid
;
_chemical_name_systematic
; 
 Phenazine-Chloranilicacid
;
_space_group_IT_number 4
_symmetry_cell_setting monoclinic
_symmetry_space_group_name_Hall 'P 2yb'
_symmetry_space_group_name_H-M 'P 1 21 1'
_atom_sites_solution_hydrogens geom
_atom_sites_solution_primary direct
_atom_sites_solution_secondary difmap
_audit_creation_method 'SHELXL-97 and manual editing'
_cell_angle_alpha 90.00
_cell_angle_beta 107.89(3)
_cell_angle_gamma 90.00
_cell_formula_units_Z 2
_cell_length_a 12.423(4)
_cell_length_b 3.788(8)
_cell_length_c 16.914(6)
_cell_measurement_reflns_used 20
_cell_measurement_temperature 160(1)
_cell_volume 757.5(16)
_computing_cell_refinement 'MXC (MAC Science)'
_computing_data_collection 'MXC (MAC Science)'
_computing_data_reduction 'manual reduction'
_computing_molecular_graphics 'ORTEP-3 for Windows (Farrugia, 1998)'
_computing_publication_material 'SHELXL-97 (Sheldrick, 1997)'
_computing_structure_refinement 'SHELXL-97 (Sheldrick, 1997)'
_computing_structure_solution 'not used'
_diffrn_ambient_temperature 160(1)
_diffrn_measured_fraction_theta_full 0.307
_diffrn_measured_fraction_theta_max 0.307
_diffrn_measurement_device_type 'FONDER (Noda et al, 2001)'
_diffrn_measurement_method '2\q-\w and \w fix'
_diffrn_radiation_monochromator Si
_diffrn_radiation_probe neutron
_diffrn_radiation_source 'JAERI JRR-3M reactor'
_diffrn_radiation_type Neutron
_diffrn_radiation_wavelength 1.24300
_diffrn_reflns_av_R_equivalents 0.0550
_diffrn_reflns_av_sigmaI/netI 0.0859
_diffrn_reflns_limit_h_max 2
_diffrn_reflns_limit_h_min -14
_diffrn_reflns_limit_k_max 0
_diffrn_reflns_limit_k_min -4
_diffrn_reflns_limit_l_max 19
_diffrn_reflns_limit_l_min -19
_diffrn_reflns_number 1003
_diffrn_reflns_theta_full 68.05
_diffrn_reflns_theta_max 68.05
_diffrn_reflns_theta_min 4.25
_exptl_absorpt_coefficient_mu 0.009
_exptl_absorpt_correction_T_max 0.95
_exptl_absorpt_correction_T_min 0.84
_exptl_absorpt_correction_type numerical
_exptl_absorpt_process_details DABEX
_exptl_crystal_colour black
_exptl_crystal_density_diffrn 1.706
_exptl_crystal_description needle
_exptl_crystal_F_000 287
_exptl_crystal_size_max 7.0
_exptl_crystal_size_mid 1.0
_exptl_crystal_size_min 0.5
_refine_diff_density_max 0.916
_refine_diff_density_min -0.870
_refine_diff_density_rms 0.229
_refine_ls_abs_structure_details 'Flack H D (1983), Acta Cryst. A39, 876-881'
_refine_ls_abs_structure_Flack 0(10)
_refine_ls_extinction_coef 0.0132(11)
_refine_ls_extinction_expression Fc^*^=kFc[1+0.001xFc^2^\l^3^/sin(2\q)]^-1/4^
_refine_ls_extinction_method SHELXL
_refine_ls_goodness_of_fit_ref 1.070
_refine_ls_hydrogen_treatment mixed
_refine_ls_matrix_type full
_refine_ls_number_parameters 156
_refine_ls_number_reflns 919
_refine_ls_number_restraints 0
_refine_ls_restrained_S_all 1.061
_refine_ls_R_factor_all 0.0499
_refine_ls_R_factor_gt 0.0488
_refine_ls_shift/su_max 0.000
_refine_ls_shift/su_mean 0.000
_refine_ls_structure_factor_coef Fsqd
_refine_ls_weighting_details 'calc w=1/[\s^2^(Fo^2^)+(0.0467P)^2^+7.4031P] where P=(Fo^2^+2Fc^2^)/3'
_refine_ls_weighting_scheme calc
_refine_ls_wR_factor_gt 0.1086
_refine_ls_wR_factor_ref 0.1092
_reflns_number_gt 911
_reflns_number_total 919
_reflns_threshold_expression >2sigma(I)
_cod_data_source_file ja075406rsi20070720_030907_2.cif
_cod_data_source_block Phz-H2ca_160K
_cod_original_cell_volume 757.5(17)
_cod_original_sg_symbol_H-M 'P 21'
_cod_database_code 4110104

loop_
_symmetry_equiv_pos_as_xyz
'x, y, z'
'-x, y+1/2, -z'

loop_
_atom_site_label
_atom_site_type_symbol
_atom_site_fract_x
_atom_site_fract_y
_atom_site_fract_z
_atom_site_U_iso_or_equiv
_atom_site_adp_type
_atom_site_occupancy
_atom_site_symmetry_multiplicity
_atom_site_calc_flag
_atom_site_refinement_flags
Cl1 Cl 0.6027(8) 0.447(2) 0.0751(5) 0.019(2) Uiso 1 1 d D
Cl2 Cl 0.8932(7) 1.052(2) 0.4241(5) 0.0111(19) Uiso 1 1 d D
O1 O 0.6420(12) 1.031(4) 0.3469(9) 0.015(3) Uiso 1 1 d .
O2 O 0.9768(11) 0.659(4) 0.3030(8) 0.016(3) Uiso 1 1 d .
O3 O 0.8554(13) 0.391(4) 0.1559(9) 0.019(3) Uiso 1 1 d .
O4 O 0.5161(10) 0.754(4) 0.2018(7) 0.012(3) Uiso 1 1 d .
N1 N 0.1451(8) 0.362(3) 0.2505(5) 0.015(2) Uiso 1 1 d D
N2 N 0.3552(8) 0.106(3) 0.2439(5) 0.010(2) Uiso 1 1 d D
C1 C 0.4004(8) -0.108(3) 0.3843(5) 0.008(2) Uiso 1 1 d D
C2 C 0.6977(9) 0.906(4) 0.3062(7) 0.006(2) Uiso 1 1 d D
C3 C 0.6298(13) 0.751(4) 0.2241(9) 0.021(3) Uiso 1 1 d D
C4 C 0.2823(9) 0.266(4) 0.1779(7) 0.015(3) Uiso 1 1 d D
C5 C 0.6836(10) 0.606(4) 0.1703(7) 0.015(3) Uiso 1 1 d D
C6 C 0.3261(8) 0.084(3) 0.3151(6) 0.008(3) Uiso 1 1 d D
C7 C 0.1761(9) 0.401(4) 0.1816(6) 0.014(3) Uiso 1 1 d D
C8 C 0.1322(9) 0.562(3) 0.0381(6) 0.016(3) Uiso 1 1 d D
C9 C 0.8720(10) 0.712(3) 0.2816(7) 0.007(2) Uiso 1 1 d D
C10 C 0.3716(9) -0.144(3) 0.4558(6) 0.014(3) Uiso 1 1 d D
C11 C 0.8058(13) 0.561(5) 0.1977(9) 0.024(4) Uiso 1 1 d D
C12 C 0.8190(9) 0.885(3) 0.3289(6) 0.010(3) Uiso 1 1 d D
C13 C 0.1918(11) 0.170(4) 0.3936(6) 0.009(3) Uiso 1 1 d D
C14 C 0.0998(10) 0.539(4) 0.1077(6) 0.020(3) Uiso 1 1 d D
C15 C 0.2670(9) 0.001(4) 0.4604(7) 0.016(3) Uiso 1 1 d D
C16 C 0.2388(9) 0.437(4) 0.0353(7) 0.016(3) Uiso 1 1 d D
C17 C 0.2185(8) 0.214(3) 0.3189(6) 0.010(3) Uiso 1 1 d D
C18 C 0.3126(13) 0.288(4) 0.1035(7) 0.019(3) Uiso 1 1 d D
H1 H 0.4810(16) -0.201(7) 0.3775(12) 0.018(5) Uiso 1 1 d .
H2 H 0.077(2) 0.706(9) -0.0174(13) 0.041(9) Uiso 1 1 d .
H3 H 0.426(2) -0.246(9) 0.508(2) 0.040(8) Uiso 1 1 d .
H4 H 0.110(2) 0.279(9) 0.399(2) 0.044(9) Uiso 1 1 d .
H5 H 0.017(3) 0.635(10) 0.1081(17) 0.041(8) Uiso 1 1 d .
H6 H 0.245(2) -0.036(9) 0.5176(17) 0.028(6) Uiso 1 1 d .
H7 H 0.256(3) 0.441(12) -0.023(2) 0.048(10) Uiso 1 1 d .
H8 H 0.391(2) 0.192(10) 0.1031(14) 0.039(9) Uiso 1 1 d .
H9 H 1.0085(19) 0.542(7) 0.2630(15) 0.029(5) Uani 1 1 d .
H10 H 0.455(4) 0.944(12) 0.238(2) 0.11(2) Uani 1 1 d .

loop_
_atom_site_aniso_label
_atom_site_aniso_U_11
_atom_site_aniso_U_22
_atom_site_aniso_U_33
_atom_site_aniso_U_23
_atom_site_aniso_U_13
_atom_site_aniso_U_12
H9 0.023(8) 0.048(15) 0.021(8) -0.007(8) 0.013(6) 0.010(8)
H10 0.17(5) 0.09(3) 0.044(17) 0.043(19) -0.02(2) -0.09(3)

loop_
_atom_type_symbol
_atom_type_description
_atom_type_scat_dispersion_real
_atom_type_scat_dispersion_imag
_atom_type_scat_source
C C 0.0000 0.0000 'International Tables Vol C Tables 4.2.6.8 and 6.1.1.4'
H H 0.0000 0.0000 'International Tables Vol C Tables 4.2.6.8 and 6.1.1.4'
N N 0.0000 0.0000 'International Tables Vol C Tables 4.2.6.8 and 6.1.1.4'
O O 0.0000 0.0000 'International Tables Vol C Tables 4.2.6.8 and 6.1.1.4'
Cl Cl 0.0000 0.0000 'International Tables Vol C Tables 4.2.6.8 and 6.1.1.4'

loop_
_geom_angle_atom_site_label_1
_geom_angle_atom_site_label_2
_geom_angle_atom_site_label_3
_geom_angle
_geom_angle_publ_flag
C7 N1 C17 119.3(10) no
C4 N2 C6 117.8(10) no
C6 C1 C10 119.4(9) no
O1 C2 C3 114.9(11) no
O1 C2 C12 127.2(11) no
C3 C2 C12 118.0(12) no
O4 C3 C2 119.9(14) no
O4 C3 C5 119.5(12) no
C2 C3 C5 120.7(12) no
N2 C4 C7 121.2(11) no
N2 C4 C18 117.8(11) no
C7 C4 C18 121.0(10) no
Cl1 C5 C3 119.2(9) no
Cl1 C5 C11 120.6(11) no
C3 C5 C11 120.0(11) no
N2 C6 C1 118.0(9) no
N2 C6 C17 121.3(8) no
C1 C6 C17 120.3(9) no
N1 C7 C4 120.8(9) no
N1 C7 C14 120.9(10) no
C4 C7 C14 117.9(10) no
C14 C8 C16 122.3(9) no
O2 C9 C11 115.2(13) no
O2 C9 C12 123.9(11) no
C11 C9 C12 120.9(11) no
C1 C10 C15 119.8(9) no
O3 C11 C5 121.9(13) no
O3 C11 C9 120.3(13) no
C5 C11 C9 117.8(13) no
Cl2 C12 C2 116.6(9) no
Cl2 C12 C9 121.1(8) no
C2 C12 C9 122.0(9) no
C15 C13 C17 120.1(12) no
C7 C14 C8 119.5(11) no
C10 C15 C13 121.9(11) no
C8 C16 C18 120.2(12) no
N1 C17 C6 119.5(9) no
N1 C17 C13 122.1(10) no
C6 C17 C13 118.3(9) no
C4 C18 C16 118.9(13) no
C9 O2 H9 118.1(16) no
C6 C1 H1 116.9(14) no
C10 C1 H1 123.6(13) no
C14 C8 H2 119.3(17) no
C16 C8 H2 118.1(17) no
C1 C10 H3 122(2) no
C15 C10 H3 118(2) no
C15 C13 H4 120.2(19) no
C17 C13 H4 119.7(19) no
C7 C14 H5 119.6(18) no
C8 C14 H5 120.9(17) no
C10 C15 H6 118.4(16) no
C13 C15 H6 119.6(17) no
C8 C16 H7 119(2) no
C18 C16 H7 121(2) no
C4 C18 H8 119.2(17) no
C16 C18 H8 121.9(18) no

loop_
_geom_bond_atom_site_label_1
_geom_bond_atom_site_label_2
_geom_bond_distance
_geom_bond_publ_flag
Cl1 C5 1.724(13) no
Cl2 C12 1.712(11) no
O1 C2 1.21(2) no
O2 C9 1.256(17) no
O3 C11 1.25(2) no
O4 C3 1.345(19) no
N1 C7 1.343(15) no
N1 C17 1.355(12) no
N2 C4 1.346(13) no
N2 C6 1.362(14) no
C1 C6 1.445(12) no
C1 C10 1.369(15) no
C2 C3 1.505(17) no
C2 C12 1.438(15) no
C3 C5 1.40(2) no
C4 C7 1.434(17) no
C4 C18 1.422(19) no
C5 C11 1.455(19) no
C6 C17 1.444(15) no
C7 C14 1.416(14) no
C8 C14 1.359(16) no
C8 C16 1.421(16) no
C9 C11 1.517(17) no
C9 C12 1.352(17) no
C10 C15 1.435(17) no
C13 C15 1.382(15) no
C13 C17 1.411(16) no
C16 C18 1.356(16) no
O2 H9 0.99(3) no
C1 H1 1.10(2) no
C8 H2 1.12(2) no
C10 H3 1.01(2) no
C13 H4 1.13(3) no
C14 H5 1.09(4) no
C15 H6 1.09(3) no
C16 H7 1.07(4) no
C18 H8 1.04(3) no

loop_
_cod_related_entry_id
_cod_related_entry_database
_cod_related_entry_code
1 ChemSpider 21133333
